data_1559423
loop_
_publ_author_name
'Kutniewska, Sylwia E.'
'Kr\'owczy\'nski, Adam'
'Kami\'nski, Rados\/law'
'Jarzembska, Katarzyna N.'
'Pillet, S\'ebastien'
'Wenger, Emmanuel'
'Schaniel, Dominik'

_publ_section_title
;
 Photocrystallographic and spectroscopic studies of a model (N,N,O)-donor
 square-planar nickel(II) nitro complex: in search of high-conversion and
 stable photoswitchable materials
;
_journal_issue 6
_journal_name_full IUCrJ
_journal_page_first
;
;
_journal_paper_doi 10.1107/S205225252001307X
_journal_volume 7
_journal_year 2020
_chemical_formula_moiety 'C20 H15 N3 Ni O3'
_chemical_formula_sum 'C20 H15 N3 Ni O3'
_chemical_formula_weight 404.04
_space_group_IT_number 88
_space_group_name_Hall '-I 4ad'
_space_group_name_H-M_alt 'I 41/a :2'
_symmetry_cell_setting tetragonal
_symmetry_Int_Tables_number 88
_symmetry_space_group_name_Hall '-I 4ad'
_symmetry_space_group_name_H-M 'I 41/a :2'
_cell_angle_alpha 90
_cell_angle_beta 90
_cell_angle_gamma 90
_cell_formula_units_Z 16
_cell_length_a 14.8076(3)
_cell_length_b 14.8076(3)
_cell_length_c 29.8449(8)
_cell_measurement_reflns_used 13155
_cell_measurement_temperature 140.00
_cell_measurement_theta_max 74.56
_cell_measurement_theta_min 3.28
_cell_volume 6543.9(3)
_computing_cell_refinement 'CrysAlisPro 1.171.40.55a (Rigaku OD, 2019)'
_computing_data_collection 'CrysAlisPro 1.171.40.55a (Rigaku OD, 2019)'
_computing_data_reduction 'CrysAlisPro 1.171.40.55a (Rigaku OD, 2019)'
_diffrn_ambient_temperature 140.00
_diffrn_detector 'CCD plate'
_diffrn_measured_fraction_theta_full 0.99
_diffrn_measured_fraction_theta_max 0.99
_diffrn_measurement_device 'four-circle diffractometer'
_diffrn_measurement_device_type 'SuperNova, Cu, Atlas'
_diffrn_measurement_method '\w scans'
_diffrn_radiation_monochromator mirror
_diffrn_radiation_probe x-ray
_diffrn_radiation_source 'X-ray tube'
_diffrn_radiation_type 'Cu K\a'
_diffrn_radiation_wavelength 1.54184
_diffrn_reflns_av_R_equivalents 0.077
_diffrn_reflns_av_unetI/netI 0.0155
_diffrn_reflns_limit_h_max 18
_diffrn_reflns_limit_h_min -17
_diffrn_reflns_limit_k_max 15
_diffrn_reflns_limit_k_min -18
_diffrn_reflns_limit_l_max 36
_diffrn_reflns_limit_l_min -36
_diffrn_reflns_number 24452
_diffrn_reflns_theta_full 74.79
_diffrn_reflns_theta_max 74.79
_diffrn_reflns_theta_min 3.33
_diffrn_source 'micro-focus sealed X-ray tube'
_exptl_absorpt_coefficient_mu 1.956
_exptl_absorpt_correction_T_max 1
_exptl_absorpt_correction_T_min 0.254
_exptl_absorpt_correction_type multi-scan
_exptl_absorpt_process_details
;
CrysAlisPro 1.171.40.55a (Rigaku Oxford Diffraction, 2019)
Empirical absorption correction using spherical harmonics,
 implemented in SCALE3 ABSPACK scaling algorithm.
;
_exptl_crystal_colour brown
_exptl_crystal_density_diffrn 1.6404
_exptl_crystal_description 'prism, cut'
_exptl_crystal_F_000 3328
_exptl_crystal_size_max 0.13
_exptl_crystal_size_mid 0.05
_exptl_crystal_size_min 0.05
_refine_diff_density_max 0.36
_refine_diff_density_min -0.45
_refine_ls_extinction_method none
_refine_ls_goodness_of_fit_gt 2.49
_refine_ls_goodness_of_fit_ref 2.42
_refine_ls_hydrogen_treatment constr
_refine_ls_number_constraints 70
_refine_ls_number_parameters 252
_refine_ls_number_reflns 3339
_refine_ls_number_restraints 0
_refine_ls_R_factor_all 0.0416
_refine_ls_R_factor_gt 0.0386
_refine_ls_shift/su_max 0.0210
_refine_ls_shift/su_mean 0.0011
_refine_ls_structure_factor_coef Fsqd
_refine_ls_weighting_details w=1/(\s^2^(I)+0.0004I^2^)
_refine_ls_weighting_scheme sigma
_refine_ls_wR_factor_gt 0.0925
_refine_ls_wR_factor_ref 0.0946
_reflns_number_gt 3046
_reflns_number_total 3339
_reflns_threshold_expression I>3\s(I)
_cod_data_source_file lq5032.cif
_cod_data_source_block 140K_dark
_cod_depositor_comments
;
The following automatic conversions were performed:

data item '_diffrn_radiation_probe' value 'X-ray' was changed to
'x-ray' in accordance with the
/home/data/users/saulius/crontab/automatic-downloads/rss-feeds/IUCr/lib/dictionaries/cif_core.dic
dictionary named 'cif_core.dic' version 2.4.2 last updated on
2011-04-26.

Automatic conversion script
Id: cif_fix_values 7556 2019-12-06 15:28:31Z antanas 
;
_cod_original_sg_symbol_H-M 'I 41/a'
_cod_database_code 1559423

loop_
_space_group_symop_id
_space_group_symop_operation_xyz
1 x,y,z
2 -x,-y+1/2,z
3 -y+1/4,x+3/4,z+3/4
4 y+1/4,-x+1/4,z+1/4
5 -x,-y,-z
6 x,y+1/2,-z
7 y+1/4,-x+3/4,-z+3/4
8 -y+1/4,x+1/4,-z+1/4
9 x+1/2,y+1/2,z+1/2
10 -x+1/2,-y,z+1/2
11 -y+3/4,x+1/4,z+1/4
12 y+3/4,-x+3/4,z+3/4
13 -x+1/2,-y+1/2,-z+1/2
14 x+1/2,y,-z+1/2
15 y+3/4,-x+1/4,-z+1/4
16 -y+3/4,x+3/4,-z+3/4

loop_
_atom_site_label
_atom_site_type_symbol
_atom_site_fract_x
_atom_site_fract_y
_atom_site_fract_z
_atom_site_adp_type
_atom_site_U_iso_or_equiv
_atom_site_site_symmetry_multiplicity
_atom_site_occupancy
_atom_site_calc_flag
_atom_site_refinement_flags
_atom_site_disorder_assembly
_atom_site_disorder_group
Ni1 Ni 0.560026(19) 0.38920(2) 0.594280(10) Uani 0.02788(10) 16 1 d . . .
O1a O 0.73658(10) 0.36101(11) 0.61301(6) Uani 0.0484(6) 16 0.959(6) d . . .
O2a O 0.69971(13) 0.49862(12) 0.61950(7) Uani 0.0499(7) 16 0.959(6) d . . .
N1a N 0.67907(11) 0.42021(12) 0.61089(5) Uani 0.0303(5) 16 0.959(6) d . . .
O1b O 0.73658(10) 0.36101(11) 0.61301(6) Uiso 0.042(12) 16 0.041(6) d . . .
O2b O 0.648(3) 0.488(3) 0.6117(13) Uiso 0.042(12) 16 0.041(6) d . . .
N1b N 0.738(4) 0.442(3) 0.6199(16) Uiso 0.042(12) 16 0.041(6) d . . .
O3 O 0.53481(8) 0.38702(9) 0.65450(4) Uani 0.0301(4) 16 1 d . . .
N2 N 0.44459(10) 0.35427(10) 0.57627(5) Uani 0.0286(4) 16 1 d . . .
N3 N 0.58533(11) 0.39738(11) 0.53232(6) Uani 0.0325(5) 16 1 d . . .
C1 C 0.66145(14) 0.42119(17) 0.51218(7) Uani 0.0429(7) 16 1 d . . .
C2 C 0.66866(15) 0.42967(18) 0.46552(8) Uani 0.0461(7) 16 1 d . . .
C3 C 0.59587(15) 0.41191(15) 0.43901(7) Uani 0.0388(6) 16 1 d . . .
C4 C 0.51414(13) 0.38343(13) 0.45907(7) Uani 0.0341(6) 16 1 d . . .
C5 C 0.43493(14) 0.36042(16) 0.43505(8) Uani 0.0421(6) 16 1 d . . .
C6 C 0.35979(13) 0.33279(17) 0.45786(8) Uani 0.0452(7) 16 1 d . . .
C7 C 0.35748(13) 0.32791(15) 0.50511(8) Uani 0.0384(6) 16 1 d . . .
C8 C 0.43329(12) 0.35166(12) 0.52954(7) Uani 0.0306(5) 16 1 d . . .
C9 C 0.51190(12) 0.37776(12) 0.50607(7) Uani 0.0304(5) 16 1 d . . .
C10 C 0.37778(12) 0.33321(13) 0.60382(7) Uani 0.0314(5) 16 1 d . . .
C11 C 0.38178(12) 0.33599(13) 0.65021(7) Uani 0.0302(5) 16 1 d . . .
C12 C 0.30071(13) 0.30584(16) 0.67739(7) Uani 0.0404(6) 16 1 d . . .
C13 C 0.28974(13) 0.36457(15) 0.71868(8) Uani 0.0423(6) 16 1 d . . .
C14 C 0.37537(12) 0.36595(12) 0.74572(7) Uani 0.0313(5) 16 1 d . . .
C15 C 0.37558(13) 0.36948(12) 0.79222(7) Uani 0.0348(6) 16 1 d . . .
C16 C 0.45617(15) 0.37185(12) 0.81593(7) Uani 0.0363(6) 16 1 d . . .
C17 C 0.53804(14) 0.37215(13) 0.79314(7) Uani 0.0361(6) 16 1 d . . .
C18 C 0.53871(13) 0.37022(12) 0.74677(7) Uani 0.0317(5) 16 1 d . . .
C19 C 0.45831(12) 0.36640(11) 0.72265(6) Uani 0.0274(5) 16 1 d . . .
C20 C 0.45953(12) 0.36349(11) 0.67321(6) Uani 0.0273(5) 16 1 d . . .
H1 H 0.713738 0.433106 0.530255 Uiso 0.0515 16 1 d . . .
H2 H 0.724826 0.447959 0.452259 Uiso 0.0553 16 1 d . . .
H3 H 0.600005 0.418663 0.407089 Uiso 0.0466 16 1 d . . .
H5 H 0.434008 0.364207 0.402943 Uiso 0.0506 16 1 d . . .
H6 H 0.306862 0.316155 0.441215 Uiso 0.0542 16 1 d . . .
H7 H 0.303677 0.308254 0.520173 Uiso 0.0461 16 1 d . . .
H10 H 0.321801 0.3144 0.590544 Uiso 0.0377 16 1 d . . .
H12a H 0.308577 0.244068 0.68634 Uiso 0.0485 16 1 d . . .
H12b H 0.247268 0.309854 0.65929 Uiso 0.0485 16 1 d . . .
H13a H 0.274629 0.424986 0.709729 Uiso 0.0508 16 1 d . . .
H13b H 0.24129 0.341593 0.736754 Uiso 0.0508 16 1 d . . .
H15 H 0.319272 0.370302 0.808162 Uiso 0.0417 16 1 d . . .
H16 H 0.455383 0.373284 0.848089 Uiso 0.0436 16 1 d . . .
H17 H 0.593857 0.373679 0.809478 Uiso 0.0433 16 1 d . . .
H18 H 0.595269 0.371536 0.731064 Uiso 0.0381 16 1 d . . .

loop_
_atom_site_aniso_label
_atom_site_aniso_type_symbol
_atom_site_aniso_U_11
_atom_site_aniso_U_22
_atom_site_aniso_U_33
_atom_site_aniso_U_12
_atom_site_aniso_U_13
_atom_site_aniso_U_23
Ni1 Ni 0.02183(17) 0.03491(19) 0.02692(18) -0.00335(12) 0.00014(11) -0.00247(12)
O1a O 0.0327(9) 0.0529(11) 0.0595(13) 0.0059(7) -0.0100(7) -0.0015(8)
O2a O 0.0419(12) 0.0442(10) 0.0637(12) -0.0111(8) -0.0063(8) -0.0146(8)
N1a N 0.0268(9) 0.0409(10) 0.0232(8) -0.0035(7) 0.0022(6) -0.0018(6)
O3 O 0.0228(6) 0.0369(7) 0.0305(7) -0.0019(5) 0.0014(5) -0.0019(5)
N2 N 0.0226(7) 0.0300(7) 0.0332(8) 0.0010(6) -0.0008(6) -0.0027(6)
N3 N 0.0283(7) 0.0394(8) 0.0298(8) -0.0053(6) -0.0016(6) -0.0036(6)
C1 C 0.0330(10) 0.0629(14) 0.0328(10) -0.0172(9) 0.0003(8) -0.0036(9)
C2 C 0.0407(11) 0.0651(14) 0.0326(11) -0.0180(10) 0.0044(8) -0.0040(10)
C3 C 0.0423(11) 0.0466(11) 0.0276(10) -0.0034(9) 0.0008(8) -0.0045(8)
C4 C 0.0331(9) 0.0364(10) 0.0328(10) 0.0035(8) -0.0035(7) -0.0067(7)
C5 C 0.0361(10) 0.0580(13) 0.0323(10) 0.0060(9) -0.0066(8) -0.0103(9)
C6 C 0.0277(10) 0.0677(14) 0.0401(12) 0.0036(9) -0.0080(8) -0.0141(10)
C7 C 0.0236(9) 0.0509(11) 0.0408(11) 0.0016(8) -0.0023(7) -0.0093(9)
C8 C 0.0263(8) 0.0318(9) 0.0336(10) 0.0031(7) -0.0014(7) -0.0052(7)
C9 C 0.0282(9) 0.0292(8) 0.0339(10) 0.0018(7) -0.0022(7) -0.0045(7)
C10 C 0.0221(8) 0.0327(9) 0.0393(10) -0.0002(7) -0.0010(7) 0.0005(7)
C11 C 0.0221(8) 0.0329(9) 0.0356(10) 0.0013(7) 0.0029(7) 0.0016(7)
C12 C 0.0264(9) 0.0551(12) 0.0397(11) -0.0067(8) 0.0034(8) 0.0035(9)
C13 C 0.0261(9) 0.0543(12) 0.0465(12) 0.0050(9) 0.0096(8) 0.0048(9)
C14 C 0.0303(9) 0.0233(8) 0.0403(10) 0.0033(7) 0.0084(7) 0.0016(7)
C15 C 0.0373(10) 0.0265(9) 0.0405(11) 0.0015(7) 0.0129(8) -0.0004(7)
C16 C 0.0485(11) 0.0265(9) 0.0340(10) 0.0020(8) 0.0077(8) -0.0003(7)
C17 C 0.0381(10) 0.0355(10) 0.0346(10) 0.0033(8) -0.0001(8) -0.0023(8)
C18 C 0.0290(9) 0.0319(9) 0.0343(10) 0.0030(7) 0.0037(7) -0.0011(7)
C19 C 0.0287(8) 0.0200(7) 0.0334(9) 0.0036(6) 0.0045(7) 0.0004(6)
C20 C 0.0244(8) 0.0233(8) 0.0342(9) 0.0051(6) 0.0034(7) 0.0005(6)

loop_
_atom_type_symbol
_atom_type_scat_dispersion_real
_atom_type_scat_dispersion_imag
_atom_type_scat_source
_atom_type_scat_Cromer_Mann_a1
_atom_type_scat_Cromer_Mann_b1
_atom_type_scat_Cromer_Mann_a2
_atom_type_scat_Cromer_Mann_b2
_atom_type_scat_Cromer_Mann_a3
_atom_type_scat_Cromer_Mann_b3
_atom_type_scat_Cromer_Mann_a4
_atom_type_scat_Cromer_Mann_b4
_atom_type_scat_Cromer_Mann_c
C 0.0181 0.0091 'International Tables Vol C tables 4.2.6.8 and 6.1.1.4' 2.31 20.843901 1.02 10.2075 1.5886 0.5687 0.865 51.651199 0.2156
H 0.0000 0.0000 'International Tables Vol C tables 4.2.6.8 and 6.1.1.4' 0.493002 10.5109 0.322912 26.1257 0.140191 3.14236 0.04081 57.799702 0.003038
N 0.0311 0.0180 'International Tables Vol C tables 4.2.6.8 and 6.1.1.4' 12.2126 0.0057 3.1322 9.8933 2.0125 28.997499 1.1663 0.5826 -11.529
Ni -3.0029 0.5091 'International Tables Vol C tables 4.2.6.8 and 6.1.1.4' 12.8376 3.8785 7.292 0.2565 4.4438 12.1763 2.38 66.342102 1.0341
O 0.0492 0.0322 'International Tables Vol C tables 4.2.6.8 and 6.1.1.4' 3.0485 13.2771 2.2868 5.7011 1.5463 0.3239 0.867 32.908901 0.2508

loop_
_geom_angle_atom_site_label_1
_geom_angle_atom_site_label_2
_geom_angle_atom_site_label_3
_geom_angle_site_symmetry_1
_geom_angle_site_symmetry_2
_geom_angle_site_symmetry_3
_geom_angle
_geom_angle_publ_flag
N1a Ni1 O2b . . . 32.5(13) ?
N1a Ni1 O3 . . . 86.40(6) ?
N1a Ni1 N2 . . . 177.37(7) ?
N1a Ni1 N3 . . . 93.23(7) ?
O2b Ni1 O3 . . . 83.6(9) ?
O2b Ni1 N2 . . . 149.7(12) ?
O2b Ni1 N3 . . . 94.7(9) ?
O3 Ni1 N2 . . . 95.21(6) ?
O3 Ni1 N3 . . . 177.31(6) ?
N2 Ni1 N3 . . . 85.26(7) ?
N1a O1a N1b . . . 47(3) ?
N1a O2a O2b . . . 62(3) ?
N1a O2a N1b . . . 50(3) ?
O2b O2a N1b . . . 112(4) ?
Ni1 N1a O1a . . . 119.28(12) ?
Ni1 N1a O2a . . . 121.13(12) ?
Ni1 N1a O2b . . . 81(2) ?
Ni1 N1a N1b . . . 174(3) ?
O1a N1a O2a . . . 119.59(16) ?
O1a N1a O2b . . . 160(2) ?
O1a N1a N1b . . . 66(3) ?
O2a N1a N1b . . . 53(3) ?
O2b N1a N1b . . . 94(4) ?
Ni1 O2b O2a . . . 145(4) ?
Ni1 O2b N1a . . . 67(2) ?
O2a O2b N1a . . . 78(3) ?
O1a N1b O2a . . . 143(6) ?
O1a N1b N1a . . . 67(3) ?
O2a N1b N1a . . . 77(4) ?
Ni1 O3 C20 . . . 127.02(11) ?
Ni1 N2 C8 . . . 113.75(11) ?
Ni1 N2 C10 . . . 124.84(13) ?
C8 N2 C10 . . . 121.40(15) ?
Ni1 N3 C1 . . . 128.99(14) ?
Ni1 N3 C9 . . . 112.86(12) ?
C1 N3 C9 . . . 118.12(18) ?
N3 C1 C2 . . . 122.68(19) ?
N3 C1 H1 . . . 118.7 ?
C2 C1 H1 . . . 118.62 ?
C1 C2 C3 . . . 119.9(2) ?
C1 C2 H2 . . . 120.11 ?
C3 C2 H2 . . . 120.01 ?
C2 C3 C4 . . . 119.3(2) ?
C2 C3 H3 . . . 120.39 ?
C4 C3 H3 . . . 120.34 ?
C3 C4 C5 . . . 124.49(19) ?
C3 C4 C9 . . . 117.36(15) ?
C5 C4 C9 . . . 118.15(16) ?
C4 C5 C6 . . . 119.6(2) ?
C4 C5 H5 . . . 120.17 ?
C6 C5 H5 . . . 120.24 ?
C5 C6 C7 . . . 122.17(18) ?
C5 C6 H6 . . . 118.91 ?
C7 C6 H6 . . . 118.92 ?
C6 C7 C8 . . . 119.56(17) ?
C6 C7 H7 . . . 120.2 ?
C8 C7 H7 . . . 120.24 ?
N2 C8 C7 . . . 128.78(17) ?
N2 C8 C9 . . . 112.74(15) ?
C7 C8 C9 . . . 118.47(19) ?
N3 C9 C4 . . . 122.65(15) ?
N3 C9 C8 . . . 115.33(18) ?
C4 C9 C8 . . . 122.02(15) ?
N2 C10 C11 . . . 125.55(15) ?
N2 C10 H10 . . . 117.22 ?
C11 C10 H10 . . . 117.23 ?
C10 C11 C12 . . . 119.44(15) ?
C10 C11 C20 . . . 122.23(15) ?
C12 C11 C20 . . . 118.30(17) ?
C11 C12 C13 . . . 110.49(19) ?
C11 C12 H12a . . . 109.49 ?
C11 C12 H12b . . . 109.46 ?
C13 C12 H12a . . . 109.49 ?
C13 C12 H12b . . . 109.43 ?
H12a C12 H12b . . . 108.45 ?
C12 C13 C14 . . . 110.64(15) ?
C12 C13 H13a . . . 109.48 ?
C12 C13 H13b . . . 109.45 ?
C14 C13 H13a . . . 109.49 ?
C14 C13 H13b . . . 109.46 ?
H13a C13 H13b . . . 108.28 ?
C13 C14 C15 . . . 122.58(15) ?
C13 C14 C19 . . . 118.26(18) ?
C15 C14 C19 . . . 119.13(15) ?
C14 C15 C16 . . . 120.82(16) ?
C14 C15 H15 . . . 119.58 ?
C16 C15 H15 . . . 119.6 ?
C15 C16 C17 . . . 120.01(19) ?
C15 C16 H16 . . . 119.96 ?
C17 C16 H16 . . . 120.03 ?
C16 C17 C18 . . . 119.74(16) ?
C16 C17 H17 . . . 120.16 ?
C18 C17 H17 . . . 120.11 ?
C17 C18 C19 . . . 120.76(15) ?
C17 C18 H18 . . . 119.63 ?
C19 C18 H18 . . . 119.6 ?
C14 C19 C18 . . . 119.53(17) ?
C14 C19 C20 . . . 119.95(15) ?
C18 C19 C20 . . . 120.52(15) ?
O3 C20 C11 . . . 125.06(17) ?
O3 C20 C19 . . . 115.69(14) ?
C11 C20 C19 . . . 119.24(15) ?

loop_
_geom_bond_atom_site_label_1
_geom_bond_atom_site_label_2
_geom_bond_site_symmetry_1
_geom_bond_site_symmetry_2
_geom_bond_distance
_geom_bond_publ_flag
Ni1 N1a . . 1.8882(15) ?
Ni1 O2b . . 2.03(4) ?
Ni1 O3 . . 1.8359(12) ?
Ni1 N2 . . 1.8648(15) ?
Ni1 N3 . . 1.8906(18) ?
O1a N1a . . 1.224(2) ?
O1a N1b . . 1.22(4) ?
O2a N1a . . 1.228(2) ?
O2a O2b . . 0.81(4) ?
O2a N1b . . 1.01(5) ?
N1a O2b . . 1.11(4) ?
N1a N1b . . 0.97(6) ?
O3 C20 . . 1.295(2) ?
N2 C8 . . 1.405(3) ?
N2 C10 . . 1.324(2) ?
N3 C1 . . 1.325(2) ?
N3 C9 . . 1.371(2) ?
C1 C2 . . 1.402(3) ?
C1 H1 . . 0.9606 ?
C2 C3 . . 1.363(3) ?
C2 H2 . . 0.9594 ?
C3 C4 . . 1.416(2) ?
C3 H3 . . 0.9599 ?
C4 C5 . . 1.416(2) ?
C4 C9 . . 1.406(3) ?
C5 C6 . . 1.366(3) ?
C5 H5 . . 0.96 ?
C6 C7 . . 1.412(3) ?
C6 H6 . . 0.9602 ?
C7 C8 . . 1.384(3) ?
C7 H7 . . 0.9602 ?
C8 C9 . . 1.412(2) ?
C10 C11 . . 1.386(3) ?
C10 H10 . . 0.9602 ?
C11 C12 . . 1.517(2) ?
C11 C20 . . 1.400(2) ?
C12 C13 . . 1.518(4) ?
C12 H12a . . 0.9594 ?
C12 H12b . . 0.9599 ?
C13 C14 . . 1.504(2) ?
C13 H13a . . 0.9595 ?
C13 H13b . . 0.9596 ?
C14 C15 . . 1.389(3) ?
C14 C19 . . 1.407(2) ?
C15 C16 . . 1.388(2) ?
C15 H15 . . 0.9603 ?
C16 C17 . . 1.389(2) ?
C16 H16 . . 0.9601 ?
C17 C18 . . 1.384(3) ?
C17 H17 . . 0.9604 ?
C18 C19 . . 1.393(2) ?
C18 H18 . . 0.9602 ?
C19 C20 . . 1.476(3) ?

loop_
_geom_hbond_atom_site_label_D
_geom_hbond_atom_site_label_H
_geom_hbond_atom_site_label_A
_geom_hbond_site_symmetry_D
_geom_hbond_site_symmetry_H
_geom_hbond_site_symmetry_A
_geom_hbond_distance_DH
_geom_hbond_distance_HA
_geom_hbond_distance_DA
_geom_hbond_angle_DHA
_geom_hbond_publ_flag
C1 H1 N1a . . . 0.96 2.47 2.958(3) 111.45 ?
